data_4074085
loop_
_publ_author_name
'Stavila, Vitalie'
'Thurston, John H.'
'Prieto-Centuri\'on, Dar\'io'
'Whitmire, Kenton H.'

_publ_section_title
;
 A New Methodology for Synthesis of Aryl Bismuth Compounds: Arylation of
 Bismuth(III) Carboxylates by Sodium Tetraarylborate Salts
;
_journal_issue 27
_journal_name_full Organometallics
_journal_page_first 6864
_journal_paper_doi 10.1021/om7009667
_journal_volume 26
_journal_year 2007
_chemical_formula_moiety 'C21 H21 Bi'
_chemical_formula_sum 'C21 H21 Bi'
_chemical_formula_weight 482.36
_chemical_melting_point 118
_chemical_name_systematic
; 
 ? 
;
_space_group_IT_number 2
_symmetry_cell_setting triclinic
_symmetry_space_group_name_Hall '-P 1'
_symmetry_space_group_name_H-M 'P -1'
_atom_sites_solution_hydrogens geom
_atom_sites_solution_primary direct
_atom_sites_solution_secondary difmap
_audit_creation_method SHELXL-97
_cell_angle_alpha 87.57(3)
_cell_angle_beta 89.38(3)
_cell_angle_gamma 73.17(3)
_cell_formula_units_Z 2
_cell_length_a 6.4272(13)
_cell_length_b 10.630(2)
_cell_length_c 14.087(3)
_cell_measurement_reflns_used 1892
_cell_measurement_temperature 295(2)
_cell_measurement_theta_max 35.555
_cell_measurement_theta_min 5.038
_cell_volume 920.4(4)
_computing_cell_refinement 'SHELXTL 6.10 (Bruker AXS, 2001)'
_computing_data_collection 'SHELXTL 6.10 (Bruker AXS, 2001)'
_computing_data_reduction 'SHELXTL 6.10 (Bruker AXS, 2001)'
_computing_molecular_graphics 'SHELXTL 6.10 (Bruker AXS, 2001)'
_computing_publication_material 'SHELXTL 6.10 (Bruker AXS, 2001)'
_computing_structure_refinement 'SHELXL-97 (Sheldrick, 1997)'
_computing_structure_solution 'SHELXS-97 (Sheldrick, 1990)'
_diffrn_ambient_temperature 295(2)
_diffrn_measured_fraction_theta_full 0.888
_diffrn_measured_fraction_theta_max 0.888
_diffrn_radiation_monochromator graphite
_diffrn_radiation_source 'fine-focus sealed tube'
_diffrn_radiation_type MoK\a
_diffrn_radiation_wavelength 0.71073
_diffrn_reflns_av_R_equivalents 0.0673
_diffrn_reflns_av_sigmaI/netI 0.2641
_diffrn_reflns_limit_h_max 8
_diffrn_reflns_limit_h_min -8
_diffrn_reflns_limit_k_max 14
_diffrn_reflns_limit_k_min -14
_diffrn_reflns_limit_l_max 18
_diffrn_reflns_limit_l_min -18
_diffrn_reflns_number 10242
_diffrn_reflns_theta_full 28.38
_diffrn_reflns_theta_max 28.38
_diffrn_reflns_theta_min 1.45
_exptl_absorpt_coefficient_mu 9.573
_exptl_absorpt_correction_T_max 0.46875
_exptl_absorpt_correction_T_min 0.36902
_exptl_absorpt_correction_type multi-scan
_exptl_absorpt_process_details 'SADABS (Scheldrick, 1996)'
_exptl_crystal_colour colorless
_exptl_crystal_density_diffrn 1.740
_exptl_crystal_density_method 'not measured'
_exptl_crystal_description needle
_exptl_crystal_F_000 460
_exptl_crystal_size_max 0.31
_exptl_crystal_size_mid 0.09
_exptl_crystal_size_min 0.08
_refine_diff_density_max 0.708
_refine_diff_density_min -0.566
_refine_diff_density_rms 0.078
_refine_ls_extinction_coef 0.00110(17)
_refine_ls_extinction_expression Fc^*^=kFc[1+0.001xFc^2^\l^3^/sin(2\q)]^-1/4^
_refine_ls_extinction_method SHELXL
_refine_ls_goodness_of_fit_ref 0.428
_refine_ls_hydrogen_treatment constr
_refine_ls_matrix_type full
_refine_ls_number_parameters 200
_refine_ls_number_reflns 4095
_refine_ls_number_restraints 0
_refine_ls_restrained_S_all 0.428
_refine_ls_R_factor_all 0.1010
_refine_ls_R_factor_gt 0.0272
_refine_ls_shift/su_max 0.001
_refine_ls_shift/su_mean 0.000
_refine_ls_structure_factor_coef Fsqd
_refine_ls_weighting_details 'calc w=1/[\s^2^(Fo^2^)+(0.0000P)^2^+0.0000P] where P=(Fo^2^+2Fc^2^)/3'
_refine_ls_weighting_scheme calc
_refine_ls_wR_factor_gt 0.0494
_refine_ls_wR_factor_ref 0.0582
_reflns_number_gt 1477
_reflns_number_total 4095
_reflns_threshold_expression >2sigma(I)
_cod_data_source_file om7009667-file002.cif
_cod_data_source_block 1corr
_cod_original_cell_volume 920.4(3)
_cod_original_sg_symbol_H-M P-1
_cod_database_code 4074085

loop_
_symmetry_equiv_pos_as_xyz
'x, y, z'
'-x, -y, -z'

loop_
_atom_site_label
_atom_site_type_symbol
_atom_site_fract_x
_atom_site_fract_y
_atom_site_fract_z
_atom_site_U_iso_or_equiv
_atom_site_adp_type
_atom_site_occupancy
_atom_site_symmetry_multiplicity
_atom_site_calc_flag
_atom_site_refinement_flags
Bi1 Bi 0.25791(5) 0.41395(3) 0.34728(2) 0.06174(13) Uani 1 1 d .
C11 C 0.2730(10) 0.2451(7) 0.2562(5) 0.0609(19) Uani 1 1 d .
C12 C 0.4678(11) 0.1428(7) 0.2393(5) 0.070(2) Uani 1 1 d .
H12A H 0.5975 0.1456 0.2664 0.084 Uiso 1 1 calc R
C13 C 0.4665(12) 0.0413(7) 0.1840(6) 0.071(2) Uani 1 1 d .
H13A H 0.5954 -0.0252 0.1761 0.085 Uiso 1 1 calc R
C14 C 0.2821(13) 0.0335(8) 0.1394(5) 0.069(2) Uani 1 1 d .
C15 C 0.0895(12) 0.1335(8) 0.1550(5) 0.072(2) Uani 1 1 d .
H15A H -0.0391 0.1300 0.1271 0.086 Uiso 1 1 calc R
C16 C 0.0877(11) 0.2372(8) 0.2111(5) 0.070(2) Uani 1 1 d .
H16A H -0.0417 0.3035 0.2188 0.084 Uiso 1 1 calc R
C17 C 0.2819(13) -0.0800(7) 0.0784(5) 0.104(3) Uani 1 1 d .
H17A H 0.1380 -0.0680 0.0542 0.156 Uiso 1 1 calc R
H17B H 0.3268 -0.1608 0.1159 0.156 Uiso 1 1 calc R
H17C H 0.3806 -0.0834 0.0263 0.156 Uiso 1 1 calc R
C21 C 0.4674(10) 0.5034(6) 0.2535(5) 0.0546(17) Uani 1 1 d .
C22 C 0.5235(11) 0.4627(7) 0.1617(5) 0.064(2) Uani 1 1 d .
H22A H 0.4726 0.3973 0.1370 0.077 Uiso 1 1 calc R
C23 C 0.6560(12) 0.5201(8) 0.1068(5) 0.076(2) Uani 1 1 d .
H23A H 0.6882 0.4952 0.0446 0.092 Uiso 1 1 calc R
C24 C 0.7404(13) 0.6137(8) 0.1438(7) 0.078(2) Uani 1 1 d .
C25 C 0.6856(12) 0.6508(7) 0.2352(6) 0.072(2) Uani 1 1 d .
H25A H 0.7401 0.7138 0.2612 0.087 Uiso 1 1 calc R
C26 C 0.5535(12) 0.5970(7) 0.2881(5) 0.070(2) Uani 1 1 d .
H26A H 0.5197 0.6241 0.3498 0.084 Uiso 1 1 calc R
C27 C 0.8899(14) 0.6744(8) 0.0861(6) 0.124(4) Uani 1 1 d .
H27A H 0.9097 0.6386 0.0241 0.187 Uiso 1 1 calc R
H27B H 1.0280 0.6549 0.1175 0.187 Uiso 1 1 calc R
H27C H 0.8265 0.7679 0.0802 0.187 Uiso 1 1 calc R
C31 C 0.5300(10) 0.2976(6) 0.4416(4) 0.0529(18) Uani 1 1 d .
C32 C 0.7145(10) 0.3325(7) 0.4575(5) 0.0598(19) Uani 1 1 d .
H32A H 0.7350 0.4059 0.4249 0.072 Uiso 1 1 calc R
C33 C 0.8724(11) 0.2608(7) 0.5212(5) 0.0626(19) Uani 1 1 d .
H33A H 0.9975 0.2866 0.5288 0.075 Uiso 1 1 calc R
C34 C 0.8504(12) 0.1511(7) 0.5745(5) 0.065(2) Uani 1 1 d .
C35 C 0.6573(12) 0.1178(6) 0.5582(5) 0.065(2) Uani 1 1 d .
H35A H 0.6326 0.0465 0.5920 0.078 Uiso 1 1 calc R
C36 C 0.5060(11) 0.1876(7) 0.4940(5) 0.0597(18) Uani 1 1 d .
H36A H 0.3821 0.1612 0.4847 0.072 Uiso 1 1 calc R
C37 C 1.0175(11) 0.0758(7) 0.6455(5) 0.082(2) Uani 1 1 d .
H37A H 0.9721 0.0043 0.6738 0.124 Uiso 1 1 calc R
H37B H 1.0330 0.1331 0.6941 0.124 Uiso 1 1 calc R
H37C H 1.1544 0.0416 0.6141 0.124 Uiso 1 1 calc R

loop_
_atom_site_aniso_label
_atom_site_aniso_U_11
_atom_site_aniso_U_22
_atom_site_aniso_U_33
_atom_site_aniso_U_23
_atom_site_aniso_U_13
_atom_site_aniso_U_12
Bi1 0.05014(17) 0.0648(2) 0.0670(2) -0.00232(13) 0.00555(12) -0.01170(12)
C11 0.043(4) 0.065(5) 0.070(5) 0.002(4) 0.005(4) -0.009(4)
C12 0.055(5) 0.070(5) 0.085(6) -0.002(5) -0.001(4) -0.017(4)
C13 0.055(5) 0.063(5) 0.084(6) -0.010(5) -0.012(4) 0.001(4)
C14 0.073(6) 0.075(6) 0.065(5) 0.002(5) -0.005(5) -0.030(5)
C15 0.065(5) 0.085(6) 0.069(6) 0.004(5) -0.017(4) -0.028(5)
C16 0.049(4) 0.081(6) 0.073(5) 0.011(5) -0.013(4) -0.012(4)
C17 0.125(8) 0.085(6) 0.098(7) -0.015(6) -0.030(6) -0.022(6)
C21 0.065(4) 0.048(4) 0.047(4) 0.004(4) 0.000(4) -0.010(4)
C22 0.057(4) 0.073(5) 0.064(5) 0.003(4) -0.003(4) -0.023(4)
C23 0.087(6) 0.083(6) 0.054(5) 0.008(5) 0.006(4) -0.019(5)
C24 0.068(5) 0.078(7) 0.083(6) 0.022(5) 0.021(5) -0.017(5)
C25 0.094(6) 0.057(5) 0.072(6) 0.000(4) 0.004(5) -0.034(4)
C26 0.100(6) 0.061(5) 0.051(5) -0.010(4) 0.024(4) -0.028(5)
C27 0.124(8) 0.108(8) 0.143(9) 0.004(7) 0.063(7) -0.041(6)
C31 0.058(4) 0.056(4) 0.047(4) 0.001(4) 0.006(3) -0.021(4)
C32 0.050(4) 0.070(5) 0.064(5) 0.026(4) -0.007(4) -0.028(4)
C33 0.065(5) 0.066(5) 0.061(5) 0.006(4) 0.007(4) -0.027(4)
C34 0.083(6) 0.065(5) 0.047(4) -0.010(4) 0.012(4) -0.023(5)
C35 0.082(5) 0.043(4) 0.073(5) 0.008(4) 0.007(4) -0.027(4)
C36 0.057(4) 0.065(5) 0.063(5) -0.005(4) 0.002(4) -0.027(4)
C37 0.089(6) 0.095(6) 0.056(5) 0.011(4) -0.018(4) -0.016(5)

loop_
_atom_type_symbol
_atom_type_description
_atom_type_scat_dispersion_real
_atom_type_scat_dispersion_imag
_atom_type_scat_source
C C 0.0033 0.0016 'International Tables Vol C Tables 4.2.6.8 and 6.1.1.4'
H H 0.0000 0.0000 'International Tables Vol C Tables 4.2.6.8 and 6.1.1.4'
Bi Bi -4.1077 10.2566 'International Tables Vol C Tables 4.2.6.8 and 6.1.1.4'

loop_
_geom_angle_atom_site_label_1
_geom_angle_atom_site_label_2
_geom_angle_atom_site_label_3
_geom_angle
C11 Bi1 C21 96.0(2)
C11 Bi1 C31 93.6(2)
C21 Bi1 C31 95.3(2)
C16 C11 C12 116.5(7)
C16 C11 Bi1 119.9(5)
C12 C11 Bi1 123.5(5)
C13 C12 C11 120.9(7)
C12 C13 C14 122.5(7)
C15 C14 C13 117.3(7)
C15 C14 C17 120.6(7)
C13 C14 C17 122.1(7)
C16 C15 C14 121.0(7)
C11 C16 C15 121.8(7)
C26 C21 C22 117.8(6)
C26 C21 Bi1 120.0(5)
C22 C21 Bi1 122.1(5)
C21 C22 C23 119.9(7)
C22 C23 C24 120.8(7)
C25 C24 C23 118.3(7)
C25 C24 C27 120.2(8)
C23 C24 C27 121.5(8)
C26 C25 C24 121.1(7)
C25 C26 C21 122.1(7)
C32 C31 C36 116.7(6)
C32 C31 Bi1 123.9(5)
C36 C31 Bi1 119.2(5)
C31 C32 C33 121.4(6)
C32 C33 C34 122.5(7)
C35 C34 C33 115.2(7)
C35 C34 C37 122.1(7)
C33 C34 C37 122.7(7)
C36 C35 C34 121.6(6)
C35 C36 C31 122.5(6)

loop_
_geom_bond_atom_site_label_1
_geom_bond_atom_site_label_2
_geom_bond_distance
Bi1 C11 2.229(7)
Bi1 C21 2.249(6)
Bi1 C31 2.239(7)
C11 C16 1.381(9)
C11 C12 1.426(9)
C12 C13 1.359(10)
C13 C14 1.373(9)
C14 C15 1.401(9)
C14 C17 1.511(10)
C15 C16 1.381(9)
C21 C26 1.378(9)
C21 C22 1.392(8)
C22 C23 1.394(9)
C23 C24 1.385(11)
C24 C25 1.375(10)
C24 C27 1.516(9)
C25 C26 1.355(8)
C31 C32 1.365(8)
C31 C36 1.401(9)
C32 C33 1.390(8)
C33 C34 1.401(8)
C34 C35 1.409(9)
C34 C37 1.501(8)
C35 C36 1.363(9)
